data_4037143
loop_
_publ_author_name
'Yao, Hong'
'Zhou, Yu'
'Chen, Xia'
'Zhang, Pengfei'
'Xu, Jinyi'
'Liu, Hong'

_publ_section_title
;
 N-Heterocyclic Carbene Catalytic [4 + 2] Cyclization of
 3-Alkylenyloxindoles with Enals: \g-Carbon Activation for
 Enantioselective Assembly of Spirocarbocyclic Oxindoles.
;
_journal_issue 19
_journal_name_full 'The Journal of organic chemistry'
_journal_page_first 8888
_journal_page_last 8899
_journal_paper_doi 10.1021/acs.joc.6b01596
_journal_volume 81
_journal_year 2016
_chemical_absolute_configuration ad
_chemical_formula_sum 'C22 H21 Cl3 F N O4'
_chemical_formula_weight 488.75
_chemical_name_common 1
_space_group_IT_number 4
_space_group_name_Hall 'P 2yb'
_space_group_name_H-M_alt 'P 1 21 1'
_symmetry_cell_setting monoclinic
_symmetry_space_group_name_H-M 'P 1 21 1'
_atom_sites_solution_hydrogens geom
_atom_sites_solution_primary direct
_atom_sites_solution_secondary difmap
_audit_creation_method SHELXL-97
_cell_angle_alpha 90.00
_cell_angle_beta 98.601(5)
_cell_angle_gamma 90.00
_cell_formula_units_Z 2
_cell_length_a 6.7332(4)
_cell_length_b 13.7973(9)
_cell_length_c 12.3490(8)
_cell_measurement_reflns_used 6169
_cell_measurement_temperature 170(2)
_cell_measurement_theta_max 25
_cell_measurement_theta_min 4.50
_cell_volume 1134.32(13)
_computing_cell_refinement 'Bruker SAINT'
_computing_data_collection 'Bruker APEX2'
_computing_data_reduction 'Bruker SAINT'
_computing_molecular_graphics 'Bruker SHELXTL'
_computing_publication_material 'Bruker SHELXTL'
_computing_structure_refinement 'SHELXL-97 (Sheldrick, 2008)'
_computing_structure_solution 'SHELXS-97 (Sheldrick, 2008)'
_diffrn_ambient_temperature 170(2)
_diffrn_measured_fraction_theta_full 0.996
_diffrn_measured_fraction_theta_max 0.996
_diffrn_measurement_device_type 'Bruker APEX-II CCD'
_diffrn_measurement_method 'phi and omega scans'
_diffrn_radiation_monochromator graphite
_diffrn_radiation_source 'fine-focus sealed tube'
_diffrn_radiation_type MoK\a
_diffrn_radiation_wavelength 0.71073
_diffrn_reflns_av_R_equivalents 0.0388
_diffrn_reflns_av_sigmaI/netI 0.0575
_diffrn_reflns_limit_h_max 8
_diffrn_reflns_limit_h_min -7
_diffrn_reflns_limit_k_max 15
_diffrn_reflns_limit_k_min -16
_diffrn_reflns_limit_l_max 14
_diffrn_reflns_limit_l_min -14
_diffrn_reflns_number 7469
_diffrn_reflns_theta_full 25.00
_diffrn_reflns_theta_max 25.00
_diffrn_reflns_theta_min 1.67
_exptl_absorpt_coefficient_mu 0.441
_exptl_absorpt_correction_T_max 0.8915
_exptl_absorpt_correction_T_min 0.7990
_exptl_absorpt_correction_type multi-scan
_exptl_absorpt_process_details sadabs
_exptl_crystal_colour colorless
_exptl_crystal_density_diffrn 1.449
_exptl_crystal_density_meas 1.431
_exptl_crystal_density_method 'not measured'
_exptl_crystal_description block
_exptl_crystal_F_000 504
_exptl_crystal_size_max 0.10
_exptl_crystal_size_mid 0.08
_exptl_crystal_size_min 0.05
_refine_diff_density_max 0.690
_refine_diff_density_min -0.458
_refine_diff_density_rms 0.079
_refine_ls_abs_structure_details 'Flack H D (1983), Acta Cryst. A39, 876-881'
_refine_ls_abs_structure_Flack -0.12(12)
_refine_ls_extinction_coef 0.0039(15)
_refine_ls_extinction_expression Fc^*^=kFc[1+0.001xFc^2^\l^3^/sin(2\q)]^-1/4^
_refine_ls_extinction_method none
_refine_ls_goodness_of_fit_ref 1.044
_refine_ls_hydrogen_treatment mixed
_refine_ls_matrix_type full
_refine_ls_number_parameters 285
_refine_ls_number_reflns 3579
_refine_ls_number_restraints 1
_refine_ls_restrained_S_all 1.043
_refine_ls_R_factor_all 0.0801
_refine_ls_R_factor_gt 0.0642
_refine_ls_shift/su_max 0.000
_refine_ls_shift/su_mean 0.000
_refine_ls_structure_factor_coef Fsqd
_refine_ls_weighting_details 'calc w=1/[\s^2^(Fo^2^)+(0.0993P)^2^+1.1141P] where P=(Fo^2^+2Fc^2^)/3'
_refine_ls_weighting_scheme calc
_refine_ls_wR_factor_gt 0.1685
_refine_ls_wR_factor_ref 0.1800
_reflns_number_gt 2946
_reflns_number_total 3579
_reflns_threshold_expression >2sigma(I)
_cod_data_source_file jo6b01596_si_005.cif
_cod_data_source_block mo_2015521_0m.CIF
_cod_original_cell_volume 1134.32(12)
_cod_original_sg_symbol_H-M P21
_cod_database_code 4037143

loop_
_symmetry_equiv_pos_as_xyz
'x, y, z'
'-x, y+1/2, -z'

loop_
_atom_site_label
_atom_site_type_symbol
_atom_site_fract_x
_atom_site_fract_y
_atom_site_fract_z
_atom_site_U_iso_or_equiv
_atom_site_adp_type
_atom_site_occupancy
_atom_site_symmetry_multiplicity
_atom_site_calc_flag
_atom_site_refinement_flags
Cl1 Cl 0.5725(3) 0.26521(14) 0.93774(16) 0.0659(5) Uani 1 1 d .
Cl2 Cl 0.8871(3) 0.3938(2) 0.89567(19) 0.0877(8) Uani 1 1 d .
Cl3 Cl 0.4823(4) 0.4234(3) 0.7906(2) 0.1105(11) Uani 1 1 d .
O3 O 0.4884(5) 0.2006(3) 0.5792(3) 0.0291(8) Uani 1 1 d .
O4 O 0.7682(5) 0.3441(3) 0.5845(3) 0.0321(8) Uani 1 1 d G
H4A H 0.8790 0.3177 0.5763 0.048 Uiso 1 1 d G
H4B H 0.7093 0.3642 0.5229 0.048 Uiso 1 1 d G
O1 O 0.3453(5) -0.0509(3) 0.6125(3) 0.0345(9) Uani 1 1 d .
C20 C 1.0524(9) 0.1298(5) 0.8613(5) 0.0436(14) Uani 1 1 d .
H20 H 1.1343 0.1478 0.9255 0.052 Uiso 1 1 calc R
C19 C 1.1047(9) 0.1558(4) 0.7594(4) 0.0371(13) Uani 1 1 d .
H19 H 1.2206 0.1917 0.7564 0.045 Uiso 1 1 calc R
C18 C 0.9843(7) 0.1282(4) 0.6634(4) 0.0273(11) Uani 1 1 d .
H18 H 1.0210 0.1442 0.5960 0.033 Uiso 1 1 calc R
C17 C 0.8100(7) 0.0771(3) 0.6681(4) 0.0230(10) Uani 1 1 d .
C10 C 0.6454(7) 0.0400(3) 0.5803(4) 0.0229(10) Uani 1 1 d .
C9 C 0.7136(7) -0.0346(3) 0.5000(4) 0.0230(10) Uani 1 1 d .
H9 H 0.5939 -0.0560 0.4508 0.028 Uiso 1 1 calc R
C8 C 0.8574(7) 0.0113(4) 0.4295(4) 0.0247(10) Uani 1 1 d .
H8A H 0.9891 0.0174 0.4733 0.030 Uiso 1 1 calc R
H8B H 0.8703 -0.0318 0.3689 0.030 Uiso 1 1 calc R
C7 C 0.7917(8) 0.1090(4) 0.3846(4) 0.0271(10) Uani 1 1 d .
C4 C 0.9070(7) 0.1519(4) 0.3027(4) 0.0258(10) Uani 1 1 d .
C5 C 0.8492(10) 0.2403(5) 0.2489(5) 0.0480(16) Uani 1 1 d .
H5 H 0.7318 0.2707 0.2621 0.058 Uiso 1 1 calc R
C6 C 0.9617(10) 0.2822(5) 0.1780(5) 0.0500(16) Uani 1 1 d .
H6 H 0.9223 0.3407 0.1439 0.060 Uiso 1 1 calc R
C1 C 1.1336(9) 0.2367(4) 0.1580(4) 0.0402(14) Uani 1 1 d .
F1 F 1.2457(6) 0.2767(3) 0.0879(3) 0.0583(11) Uani 1 1 d .
C2 C 1.1937(9) 0.1496(5) 0.2078(5) 0.0476(15) Uani 1 1 d .
H2 H 1.3099 0.1191 0.1932 0.057 Uiso 1 1 calc R
C3 C 1.0810(9) 0.1094(5) 0.2780(5) 0.0429(14) Uani 1 1 d .
H3 H 1.1223 0.0508 0.3111 0.051 Uiso 1 1 calc R
C12 C 0.6425(7) 0.1562(4) 0.4227(4) 0.0258(10) Uani 1 1 d .
H12 H 0.6039 0.2157 0.3911 0.031 Uiso 1 1 calc R
C11 C 0.5331(7) 0.1209(3) 0.5115(4) 0.0255(10) Uani 1 1 d .
C13 C 0.8109(8) -0.1250(3) 0.5595(4) 0.0294(11) Uani 1 1 d .
H13A H 0.9322 -0.1063 0.6075 0.035 Uiso 1 1 calc R
H13B H 0.7190 -0.1533 0.6041 0.035 Uiso 1 1 calc R
O2 O 0.8591(5) -0.1952(2) 0.4822(3) 0.0310(8) Uani 1 1 d .
H2A H 0.7559 -0.2219 0.4533 0.046 Uiso 1 1 calc R
C14 C 0.5014(8) -0.0077(4) 0.6489(4) 0.0281(11) Uani 1 1 d .
N1 N 0.5729(7) 0.0033(3) 0.7562(3) 0.0303(10) Uani 1 1 d .
C15 C 0.4727(9) -0.0299(4) 0.8462(4) 0.0403(14) Uani 1 1 d .
H15A H 0.4258 0.0251 0.8828 0.060 Uiso 1 1 calc R
H15B H 0.5656 -0.0664 0.8970 0.060 Uiso 1 1 calc R
H15C H 0.3607 -0.0702 0.8179 0.060 Uiso 1 1 calc R
C16 C 0.7599(8) 0.0538(4) 0.7705(4) 0.0293(11) Uani 1 1 d .
C21 C 0.8790(9) 0.0773(4) 0.8662(4) 0.0367(13) Uani 1 1 d .
H21 H 0.8443 0.0584 0.9332 0.044 Uiso 1 1 calc R
C22 C 0.6625(11) 0.3375(7) 0.8427(5) 0.070(2) Uani 1 1 d .
H22 H 0.6883 0.2960 0.7819 0.084 Uiso 1 1 calc R

loop_
_atom_site_aniso_label
_atom_site_aniso_U_11
_atom_site_aniso_U_22
_atom_site_aniso_U_33
_atom_site_aniso_U_23
_atom_site_aniso_U_13
_atom_site_aniso_U_12
Cl1 0.0665(11) 0.0504(11) 0.0859(12) -0.0114(9) 0.0281(9) -0.0097(8)
Cl2 0.0666(12) 0.0989(19) 0.0910(14) 0.0391(13) -0.0098(11) -0.0284(12)
Cl3 0.0789(15) 0.145(3) 0.0981(17) 0.0409(18) -0.0190(13) 0.0078(16)
O3 0.0336(18) 0.0157(18) 0.0405(18) -0.0012(14) 0.0136(15) 0.0079(14)
O4 0.0306(19) 0.0167(19) 0.050(2) 0.0030(15) 0.0105(16) 0.0013(14)
O1 0.0323(19) 0.025(2) 0.049(2) -0.0074(16) 0.0150(16) -0.0089(16)
C20 0.042(3) 0.043(4) 0.042(3) -0.013(3) -0.004(3) 0.008(3)
C19 0.035(3) 0.025(3) 0.048(3) -0.008(2) -0.003(2) -0.001(2)
C18 0.035(3) 0.013(3) 0.034(2) -0.0020(19) 0.004(2) 0.001(2)
C17 0.030(3) 0.007(2) 0.032(2) -0.0023(17) 0.005(2) 0.0002(18)
C10 0.025(2) 0.012(2) 0.033(2) 0.0024(18) 0.008(2) -0.0034(19)
C9 0.026(2) 0.008(2) 0.037(2) -0.0026(17) 0.011(2) -0.0003(18)
C8 0.028(2) 0.018(3) 0.029(2) -0.0010(18) 0.006(2) -0.0025(19)
C7 0.031(3) 0.014(3) 0.035(2) 0.000(2) 0.002(2) 0.002(2)
C4 0.033(3) 0.019(3) 0.025(2) -0.0040(19) 0.0032(19) -0.005(2)
C5 0.054(4) 0.041(4) 0.055(4) 0.019(3) 0.027(3) 0.018(3)
C6 0.070(4) 0.035(4) 0.049(3) 0.009(3) 0.022(3) 0.000(3)
C1 0.052(3) 0.037(3) 0.035(3) -0.007(2) 0.018(3) -0.018(3)
F1 0.074(3) 0.055(3) 0.053(2) 0.0031(17) 0.0329(18) -0.026(2)
C2 0.040(3) 0.051(4) 0.056(3) 0.006(3) 0.021(3) 0.006(3)
C3 0.044(3) 0.038(4) 0.049(3) 0.005(3) 0.014(3) 0.008(3)
C12 0.030(3) 0.019(3) 0.029(2) 0.0012(19) 0.006(2) 0.002(2)
C11 0.031(3) 0.013(2) 0.034(2) 0.0023(19) 0.010(2) 0.005(2)
C13 0.034(3) 0.006(2) 0.049(3) -0.001(2) 0.008(2) 0.001(2)
O2 0.0302(18) 0.0101(17) 0.055(2) -0.0109(15) 0.0133(17) -0.0054(14)
C14 0.033(3) 0.015(3) 0.041(3) -0.001(2) 0.020(2) 0.002(2)
N1 0.037(2) 0.019(2) 0.036(2) 0.0030(17) 0.0112(19) 0.0028(18)
C15 0.048(3) 0.032(3) 0.046(3) 0.012(2) 0.025(3) 0.010(3)
C16 0.036(3) 0.017(3) 0.036(3) -0.003(2) 0.009(2) 0.004(2)
C21 0.046(3) 0.030(3) 0.036(3) 0.001(2) 0.008(2) 0.010(2)
C22 0.052(4) 0.117(8) 0.040(3) -0.014(4) 0.002(3) 0.008(4)

loop_
_atom_type_symbol
_atom_type_description
_atom_type_scat_dispersion_real
_atom_type_scat_dispersion_imag
_atom_type_scat_source
C C 0.0033 0.0016 'International Tables Vol C Tables 4.2.6.8 and 6.1.1.4'
H H 0.0000 0.0000 'International Tables Vol C Tables 4.2.6.8 and 6.1.1.4'
O O 0.0106 0.0060 'International Tables Vol C Tables 4.2.6.8 and 6.1.1.4'
F F 0.0171 0.0103 'International Tables Vol C Tables 4.2.6.8 and 6.1.1.4'
Cl Cl 0.1484 0.1585 'International Tables Vol C Tables 4.2.6.8 and 6.1.1.4'
N N 0.0061 0.0033 'International Tables Vol C Tables 4.2.6.8 and 6.1.1.4'

loop_
_geom_angle_atom_site_label_1
_geom_angle_atom_site_label_2
_geom_angle_atom_site_label_3
_geom_angle
H4A O4 H4B 109.5
C21 C20 C19 120.0(5)
C21 C20 H20 120.0
C19 C20 H20 120.0
C18 C19 C20 120.3(5)
C18 C19 H19 119.9
C20 C19 H19 119.9
C17 C18 C19 119.8(5)
C17 C18 H18 120.1
C19 C18 H18 120.1
C18 C17 C16 118.6(4)
C18 C17 C10 132.7(4)
C16 C17 C10 108.7(4)
C17 C10 C14 101.9(4)
C17 C10 C11 113.4(4)
C14 C10 C11 108.6(4)
C17 C10 C9 115.3(4)
C14 C10 C9 110.0(4)
C11 C10 C9 107.4(4)
C8 C9 C13 110.2(4)
C8 C9 C10 111.3(4)
C13 C9 C10 112.3(4)
C8 C9 H9 107.6
C13 C9 H9 107.6
C10 C9 H9 107.6
C7 C8 C9 113.9(4)
C7 C8 H8A 108.8
C9 C8 H8A 108.8
C7 C8 H8B 108.8
C9 C8 H8B 108.8
H8A C8 H8B 107.7
C12 C7 C4 122.7(4)
C12 C7 C8 120.2(4)
C4 C7 C8 117.0(4)
C3 C4 C5 116.4(5)
C3 C4 C7 121.8(5)
C5 C4 C7 121.8(5)
C6 C5 C4 121.6(5)
C6 C5 H5 119.2
C4 C5 H5 119.2
C5 C6 C1 119.0(6)
C5 C6 H6 120.5
C1 C6 H6 120.5
F1 C1 C6 119.8(6)
F1 C1 C2 119.1(6)
C6 C1 C2 121.1(5)
C3 C2 C1 119.1(6)
C3 C2 H2 120.5
C1 C2 H2 120.5
C2 C3 C4 122.8(6)
C2 C3 H3 118.6
C4 C3 H3 118.6
C7 C12 C11 125.3(5)
C7 C12 H12 117.3
C11 C12 H12 117.3
O3 C11 C12 110.3(4)
O3 C11 C10 111.3(4)
C12 C11 C10 112.9(4)
O2 C13 C9 110.6(4)
O2 C13 H13A 109.5
C9 C13 H13A 109.5
O2 C13 H13B 109.5
C9 C13 H13B 109.5
H13A C13 H13B 108.1
C13 O2 H2A 109.5
O1 C14 N1 124.9(5)
O1 C14 C10 125.7(4)
N1 C14 C10 109.4(4)
C14 N1 C16 110.8(4)
C14 N1 C15 125.1(5)
C16 N1 C15 124.1(4)
N1 C15 H15A 109.5
N1 C15 H15B 109.5
H15A C15 H15B 109.5
N1 C15 H15C 109.5
H15A C15 H15C 109.5
H15B C15 H15C 109.5
C21 C16 C17 122.7(5)
C21 C16 N1 128.1(5)
C17 C16 N1 109.2(4)
C16 C21 C20 118.5(5)
C16 C21 H21 120.8
C20 C21 H21 120.8
Cl1 C22 Cl2 112.3(4)
Cl1 C22 Cl3 110.4(4)
Cl2 C22 Cl3 110.6(6)
Cl1 C22 H22 107.8
Cl2 C22 H22 107.8
Cl3 C22 H22 107.8

loop_
_geom_bond_atom_site_label_1
_geom_bond_atom_site_label_2
_geom_bond_distance
Cl1 C22 1.718(9)
Cl2 C22 1.739(8)
Cl3 C22 1.749(9)
O3 C11 1.440(6)
O4 H4A 0.8500
O4 H4B 0.8500
O1 C14 1.233(6)
C20 C21 1.383(9)
C20 C19 1.402(8)
C20 H20 0.9300
C19 C18 1.386(7)
C19 H19 0.9300
C18 C17 1.378(7)
C18 H18 0.9300
C17 C16 1.395(7)
C17 C10 1.518(7)
C10 C14 1.528(6)
C10 C11 1.532(6)
C10 C9 1.546(6)
C9 C8 1.533(6)
C9 C13 1.543(6)
C9 H9 0.9800
C8 C7 1.499(7)
C8 H8A 0.9700
C8 H8B 0.9700
C7 C12 1.340(7)
C7 C4 1.487(7)
C4 C3 1.384(8)
C4 C5 1.416(8)
C5 C6 1.369(8)
C5 H5 0.9300
C6 C1 1.371(9)
C6 H6 0.9300
C1 F1 1.349(6)
C1 C2 1.382(9)
C2 C3 1.354(8)
C2 H2 0.9300
C3 H3 0.9300
C12 C11 1.492(6)
C12 H12 0.9300
C13 O2 1.430(6)
C13 H13A 0.9700
C13 H13B 0.9700
O2 H2A 0.8200
C14 N1 1.350(6)
N1 C16 1.426(7)
N1 C15 1.457(6)
C15 H15A 0.9600
C15 H15B 0.9600
C15 H15C 0.9600
C16 C21 1.364(7)
C21 H21 0.9300
C22 H22 0.9800

loop_
_geom_hbond_atom_site_label_D
_geom_hbond_atom_site_label_H
_geom_hbond_atom_site_label_A
_geom_hbond_distance_DH
_geom_hbond_distance_HA
_geom_hbond_distance_DA
_geom_hbond_angle_DHA
_geom_hbond_site_symmetry_A
C15 H15B F1 0.96 2.50 3.304(7) 140.9 2_746
O2 H2A O3 0.82 1.95 2.754(5) 165.6 2_646
C9 H9 Cl3 0.98 2.96 3.680(5) 131.0 2_646
O4 H4B O1 0.85 2.03 2.836(5) 158.2 2_656
O4 H4A O2 0.85 2.01 2.809(5) 156.0 2_756

loop_
_geom_torsion_atom_site_label_1
_geom_torsion_atom_site_label_2
_geom_torsion_atom_site_label_3
_geom_torsion_atom_site_label_4
_geom_torsion
C21 C20 C19 C18 -0.7(9)
C20 C19 C18 C17 1.6(8)
C19 C18 C17 C16 -0.4(7)
C19 C18 C17 C10 177.6(5)
C18 C17 C10 C14 -178.9(5)
C16 C17 C10 C14 -0.8(5)
C18 C17 C10 C11 -62.3(7)
C16 C17 C10 C11 115.7(4)
C18 C17 C10 C9 62.0(7)
C16 C17 C10 C9 -119.9(4)
C17 C10 C9 C8 -65.9(5)
C14 C10 C9 C8 179.7(4)
C11 C10 C9 C8 61.6(5)
C17 C10 C9 C13 58.2(5)
C14 C10 C9 C13 -56.3(5)
C11 C10 C9 C13 -174.4(4)
C13 C9 C8 C7 -169.7(4)
C10 C9 C8 C7 -44.4(6)
C9 C8 C7 C12 12.1(6)
C9 C8 C7 C4 -171.4(4)
C12 C7 C4 C3 169.0(5)
C8 C7 C4 C3 -7.3(7)
C12 C7 C4 C5 -8.5(8)
C8 C7 C4 C5 175.2(5)
C3 C4 C5 C6 -1.2(9)
C7 C4 C5 C6 176.4(5)
C4 C5 C6 C1 0.6(10)
C5 C6 C1 F1 179.6(5)
C5 C6 C1 C2 0.3(10)
F1 C1 C2 C3 -179.9(5)
C6 C1 C2 C3 -0.5(10)
C1 C2 C3 C4 -0.1(10)
C5 C4 C3 C2 0.9(9)
C7 C4 C3 C2 -176.7(5)
C4 C7 C12 C11 -174.4(4)
C8 C7 C12 C11 1.8(7)
C7 C12 C11 O3 142.5(5)
C7 C12 C11 C10 17.3(7)
C17 C10 C11 O3 -43.3(5)
C14 C10 C11 O3 69.2(5)
C9 C10 C11 O3 -171.8(4)
C17 C10 C11 C12 81.3(5)
C14 C10 C11 C12 -166.2(4)
C9 C10 C11 C12 -47.2(5)
C8 C9 C13 O2 -59.4(5)
C10 C9 C13 O2 175.9(4)
C17 C10 C14 O1 -177.8(5)
C11 C10 C14 O1 62.2(6)
C9 C10 C14 O1 -55.1(6)
C17 C10 C14 N1 1.2(5)
C11 C10 C14 N1 -118.8(5)
C9 C10 C14 N1 123.9(4)
O1 C14 N1 C16 177.9(5)
C10 C14 N1 C16 -1.1(6)
O1 C14 N1 C15 -3.1(8)
C10 C14 N1 C15 177.9(4)
C18 C17 C16 C21 -1.8(7)
C10 C17 C16 C21 179.8(5)
C18 C17 C16 N1 178.6(4)
C10 C17 C16 N1 0.2(5)
C14 N1 C16 C21 -179.0(5)
C15 N1 C16 C21 2.1(8)
C14 N1 C16 C17 0.6(6)
C15 N1 C16 C17 -178.4(4)
C17 C16 C21 C20 2.7(8)
N1 C16 C21 C20 -177.8(5)
C19 C20 C21 C16 -1.4(8)
